data_1550750
loop_
_publ_author_name
'Wang, Chunling'
'Song, Chuanqqi'
'Shen, Wen-Hui'
'Qi, Yuan-Yuan'
'Xue, Ying'
'Shi, Yao-Cheng'
'Yu, Huaguang'
'Feng, Ligang'

_publ_section_title
;
 A two-dimensional Ni(II) coordination polymer based on
 3,5-bis(1&#x2019;,2&#x2019;,4&#x2019;-triazol-1&#x2019;-yl) pyridine
 ligand for water electro-oxidation
;
_journal_name_full 'Catalysis Science &amp; Technology'
_journal_paper_doi 10.1039/C9CY00191C
_journal_year 2019
_chemical_formula_moiety '0.5(C72 H80 N28 Ni6 O44)'
_chemical_formula_sum 'C36 H40 N14 Ni3 O22'
_chemical_formula_weight 1196.95
_space_group_crystal_system monoclinic
_space_group_IT_number 15
_space_group_name_Hall '-C 2yc'
_space_group_name_H-M_alt 'C 1 2/c 1'
_symmetry_space_group_name_Hall '-C 2yc'
_symmetry_space_group_name_H-M 'C 1 2/c 1'
_atom_sites_solution_hydrogens mixed
_atom_sites_solution_primary direct
_audit_block_doi 10.5517/ccdc.csd.cc209bc1
_audit_creation_date 2018-07-16
_audit_creation_method
;
Olex2 1.2
(compiled 2018.05.29 svn.r3508 for OlexSys, GUI svn.r5506)
;
_audit_update_record
;
2018-07-16 deposited with the CCDC.    2019-03-12 downloaded from the CCDC.
;
_cell_angle_alpha 90
_cell_angle_beta 94.669(3)
_cell_angle_gamma 90
_cell_formula_units_Z 4
_cell_length_a 20.1497(19)
_cell_length_b 7.1876(7)
_cell_length_c 34.937(4)
_cell_measurement_reflns_used 7959
_cell_measurement_temperature 295(2)
_cell_measurement_theta_max 27.20
_cell_measurement_theta_min 2.34
_cell_volume 5043.1(9)
_computing_cell_refinement 'SAINT v8.37A (Bruker, 2015)'
_computing_data_reduction 'SAINT v8.37A (Bruker, 2015)'
_computing_molecular_graphics 'Olex2 (Dolomanov et al., 2009)'
_computing_publication_material 'Olex2 (Dolomanov et al., 2009)'
_computing_structure_refinement 'XL (Sheldrick, 2008)'
_computing_structure_solution 'XS (Sheldrick, 2008)'
_diffrn_ambient_temperature 295
_diffrn_measured_fraction_theta_full 0.997
_diffrn_measured_fraction_theta_max 0.992
_diffrn_measurement_device_type 'CCD area detector'
_diffrn_measurement_method 'phi and omega scans'
_diffrn_radiation_monochromator graphite
_diffrn_radiation_type MoK\a
_diffrn_radiation_wavelength 0.71073
_diffrn_reflns_av_R_equivalents 0.0508
_diffrn_reflns_av_unetI/netI 0.0580
_diffrn_reflns_Laue_measured_fraction_full 0.997
_diffrn_reflns_Laue_measured_fraction_max 0.992
_diffrn_reflns_limit_h_max 26
_diffrn_reflns_limit_h_min -23
_diffrn_reflns_limit_k_max 9
_diffrn_reflns_limit_k_min -9
_diffrn_reflns_limit_l_max 39
_diffrn_reflns_limit_l_min -45
_diffrn_reflns_number 26375
_diffrn_reflns_point_group_measured_fraction_full 0.997
_diffrn_reflns_point_group_measured_fraction_max 0.992
_diffrn_reflns_theta_full 25.242
_diffrn_reflns_theta_max 27.555
_diffrn_reflns_theta_min 2.423
_exptl_absorpt_coefficient_mu 1.201
_exptl_absorpt_correction_T_max 0.7455
_exptl_absorpt_correction_T_min 0.6730
_exptl_absorpt_correction_type multi-scan
_exptl_absorpt_process_details
'SADABS-2016/2 (Bruker,2016/2) was used for absorption correction. wR2(int) was 0.0745 before and 0.0502 after correction. The Ratio of minimum to maximum transmission is 0.9027. The \l/2 correction factor is Not present.'
_exptl_crystal_colour green
_exptl_crystal_density_diffrn 1.577
_exptl_crystal_description block
_exptl_crystal_F_000 2456
_exptl_crystal_size_max 0.6
_exptl_crystal_size_mid 0.5
_exptl_crystal_size_min 0.4
_refine_diff_density_max 1.315
_refine_diff_density_min -0.813
_refine_diff_density_rms 0.093
_refine_ls_extinction_method none
_refine_ls_goodness_of_fit_ref 1.032
_refine_ls_hydrogen_treatment constr
_refine_ls_matrix_type full
_refine_ls_number_parameters 346
_refine_ls_number_reflns 5783
_refine_ls_number_restraints 6
_refine_ls_restrained_S_all 1.044
_refine_ls_R_factor_all 0.0852
_refine_ls_R_factor_gt 0.0483
_refine_ls_shift/su_max 0.001
_refine_ls_shift/su_mean 0.000
_refine_ls_structure_factor_coef Fsqd
_refine_ls_weighting_details 'w=1/[\s^2^(Fo^2^)+(0.0630P)^2^+12.7128P] where P=(Fo^2^+2Fc^2^)/3'
_refine_ls_weighting_scheme calc
_refine_ls_wR_factor_gt 0.1178
_refine_ls_wR_factor_ref 0.1319
_reflns_Friedel_coverage 0.000
_reflns_number_gt 3994
_reflns_number_total 5783
_reflns_threshold_expression 'I > 2\s(I)'
_cod_data_source_file c9cy00191c2.cif
_cod_data_source_block 1_sq
_cod_original_cell_volume 5043.0(9)
_cod_database_code 1550750
_shelx_shelxl_version_number 2014/7
_shelx_space_group_comment
;
The symmetry employed for this shelxl refinement is uniquely defined
by the following loop, which should always be used as a source of
symmetry information in preference to the above space-group names.
They are only intended as comments.
;
_olex2_refinement_description
;
1. Fixed Uiso
 At 1.2 times of:
  All C(H) groups
 At 1.5 times of:
  All O(H,H) groups
2. Restrained distances
 O8B-C17 \\sim O8-C17 \\sim O9B-C17 \\sim O9-C17
 with sigma of 0.02
3. Uiso/Uaniso restraints and constraints
Uanis(O9) = Uanis(O9B) = Uanis(O8) = Uanis(O8B)
4. Others
 Sof(O9)=Sof(O8)=1-FVAR(1)
 Sof(O9B)=Sof(O8B)=FVAR(1)
5.a Rotating group:
 O3(H3A,H3B), O5(H5A,H5B), O4(H4A,H4B), O2(H2A,H2B), O1(H1A,H1B)
5.b Aromatic/amide H refined with riding coordinates:
 C11(H11), C7(H7), C15(H15), C8(H8), C5(H5), C4(H4), C2(H2), C1(H1), C13(H13),
 C9(H9)
;
_olex2_submission_special_instructions 'No special instructions were received'

loop_
_space_group_symop_operation_xyz
'x, y, z'
'-x, y, -z+1/2'
'x+1/2, y+1/2, z'
'-x+1/2, y+1/2, -z+1/2'
'-x, -y, -z'
'x, -y, z-1/2'
'-x+1/2, -y+1/2, -z'
'x+1/2, -y+1/2, z-1/2'

loop_
_atom_site_label
_atom_site_type_symbol
_atom_site_fract_x
_atom_site_fract_y
_atom_site_fract_z
_atom_site_U_iso_or_equiv
_atom_site_adp_type
_atom_site_occupancy
_atom_site_site_symmetry_order
_atom_site_calc_flag
_atom_site_refinement_flags_posn
_atom_site_refinement_flags_adp
_atom_site_refinement_flags_occupancy
_atom_site_disorder_assembly
_atom_site_disorder_group
Ni2 Ni 0.34062(2) 0.19163(6) 0.15659(2) 0.02069(13) Uani 1 1 d . . . . .
Ni1 Ni 0.5000 -0.5000 0.5000 0.02619(17) Uani 1 2 d S T P . .
O6 O 0.44094(11) 0.1820(3) 0.14861(6) 0.0277(6) Uani 1 1 d . . . . .
N6 N 0.36277(13) 0.0582(4) 0.20885(7) 0.0237(6) Uani 1 1 d . . . . .
N2 N 0.42482(13) -0.3628(4) 0.38683(7) 0.0196(6) Uani 1 1 d . . . . .
O11 O 0.67274(13) 0.3284(4) 0.21190(7) 0.0399(7) Uani 1 1 d . . . . .
N3 N 0.49051(14) -0.3363(5) 0.38186(8) 0.0356(8) Uani 1 1 d . . . . .
O7 O 0.43306(12) 0.1660(4) 0.08482(7) 0.0412(7) Uani 1 1 d . . . . .
C11 C 0.56908(16) 0.0874(5) 0.08532(9) 0.0223(7) Uani 1 1 d . . . . .
H11 H 0.5418 0.0532 0.0637 0.027 Uiso 1 1 calc R . . . .
C7 C 0.39561(16) -0.2382(5) 0.32359(9) 0.0199(7) Uani 1 1 d . . . . .
H7 H 0.4404 -0.2217 0.3199 0.024 Uiso 1 1 calc R . . . .
N5 N 0.36351(13) -0.0983(4) 0.26192(8) 0.0235(6) Uani 1 1 d . . . . .
C15 C 0.58147(16) 0.2091(5) 0.14945(9) 0.0220(7) Uani 1 1 d . . . . .
H15 H 0.5628 0.2555 0.1710 0.026 Uiso 1 1 calc R . . . .
C6 C 0.34607(16) -0.1867(4) 0.29593(9) 0.0197(7) Uani 1 1 d . . . . .
C8 C 0.32551(17) -0.0167(5) 0.23387(9) 0.0239(8) Uani 1 1 d . . . . .
H8 H 0.2792 -0.0132 0.2322 0.029 Uiso 1 1 calc R . . . .
C5 C 0.28011(16) -0.2131(4) 0.30185(9) 0.0192(7) Uani 1 1 d . . . . .
H5 H 0.2475 -0.1773 0.2829 0.023 Uiso 1 1 calc R . . . .
C3 C 0.37543(15) -0.3153(4) 0.35695(8) 0.0177(7) Uani 1 1 d . . . . .
O10 O 0.75766(12) 0.2149(4) 0.18286(8) 0.0397(7) Uani 1 1 d . . . . .
C4 C 0.30867(16) -0.3401(5) 0.36154(9) 0.0219(7) Uani 1 1 d . . . . .
H4 H 0.2960 -0.3935 0.3841 0.026 Uiso 1 1 calc R . . . .
N1 N 0.47749(15) -0.4338(4) 0.44164(8) 0.0276(7) Uani 1 1 d . . . . .
C12 C 0.63738(16) 0.0718(5) 0.08494(9) 0.0233(7) Uani 1 1 d . . . . .
C14 C 0.65040(17) 0.1959(5) 0.14940(10) 0.0251(8) Uani 1 1 d . . . . .
C2 C 0.41875(17) -0.4212(5) 0.42268(9) 0.0255(8) Uani 1 1 d . . . . .
H2 H 0.3786 -0.4491 0.4327 0.031 Uiso 1 1 calc R . . . .
C16 C 0.46584(16) 0.1683(5) 0.11710(9) 0.0233(7) Uani 1 1 d . . . . .
C10 C 0.54042(16) 0.1538(5) 0.11767(9) 0.0209(7) Uani 1 1 d . . . . .
C18 C 0.69694(18) 0.2509(5) 0.18440(10) 0.0269(8) Uani 1 1 d . . . . .
C1 C 0.51913(19) -0.3814(6) 0.41535(10) 0.0371(9) Uani 1 1 d . . . . .
H1 H 0.5651 -0.3777 0.4207 0.045 Uiso 1 1 calc R . . . .
N7 N 0.42829(16) -0.0775(7) 0.25540(11) 0.0683(15) Uani 1 1 d . . . . .
C13 C 0.67762(17) 0.1254(5) 0.11726(10) 0.0255(8) Uani 1 1 d . . . . .
H13 H 0.7236 0.1137 0.1173 0.031 Uiso 1 1 calc R . . . .
C17 C 0.66658(18) -0.0077(6) 0.05024(10) 0.0356(9) Uani 1 1 d D . . . .
C9 C 0.4244(2) 0.0170(8) 0.22330(13) 0.0599(16) Uani 1 1 d . . . . .
H9 H 0.4620 0.0530 0.2114 0.072 Uiso 1 1 calc R . . . .
N4 N 0.26177(13) -0.2893(4) 0.33437(7) 0.0207(6) Uani 1 1 d . . . . .
O3 O 0.35691(14) 0.4535(4) 0.18030(8) 0.0407(7) Uani 1 1 d . . . . .
H3A H 0.3663 0.4061 0.1583 0.061 Uiso 1 1 d GR . . . .
H3B H 0.3211 0.5209 0.1768 0.061 Uiso 1 1 d GR . . . .
O5 O 0.32521(14) -0.0709(4) 0.13259(8) 0.0429(7) Uani 1 1 d . . . . .
H5A H 0.3139 0.0199 0.1178 0.064 Uiso 1 1 d GR . . . .
H5B H 0.3079 -0.1443 0.1487 0.064 Uiso 1 1 d GR . . . .
O4 O 0.32140(15) 0.3124(5) 0.10328(8) 0.0583(10) Uani 1 1 d . . . . .
H4A H 0.2834 0.2753 0.0928 0.087 Uiso 1 1 d GR . . . .
H4B H 0.3496 0.2731 0.0878 0.087 Uiso 1 1 d GR . . . .
O2 O 0.53936(14) -0.7497(4) 0.48566(7) 0.0434(7) Uani 1 1 d . . . . .
H2A H 0.5772 -0.7701 0.4990 0.065 Uiso 1 1 d GR . . . .
H2B H 0.5506 -0.7480 0.4620 0.065 Uiso 1 1 d GR . . . .
O1 O 0.59090(13) -0.3662(4) 0.49812(7) 0.0423(7) Uani 1 1 d . . . . .
H1A H 0.6089 -0.4598 0.5111 0.064 Uiso 1 1 d GR . . . .
H1B H 0.5892 -0.2585 0.5087 0.064 Uiso 1 1 d GR . . . .
O9 O 0.7152(3) -0.1115(11) 0.05333(15) 0.0460(11) Uani 0.530(6) 1 d D . . A 2
O9B O 0.7339(3) 0.0023(12) 0.05313(18) 0.0460(11) Uani 0.470(6) 1 d D . . A 1
O8 O 0.6272(4) 0.0153(16) 0.0189(2) 0.0460(11) Uani 0.530(6) 1 d D . . A 2
O8B O 0.6374(5) -0.0334(18) 0.0190(3) 0.0460(11) Uani 0.470(6) 1 d D . . A 1

loop_
_atom_site_aniso_label
_atom_site_aniso_U_11
_atom_site_aniso_U_22
_atom_site_aniso_U_33
_atom_site_aniso_U_23
_atom_site_aniso_U_13
_atom_site_aniso_U_12
Ni2 0.0163(2) 0.0323(3) 0.0137(2) 0.00382(18) 0.00251(16) 0.00285(18)
Ni1 0.0286(4) 0.0339(4) 0.0147(3) 0.0032(3) -0.0061(3) 0.0010(3)
O6 0.0183(12) 0.0470(16) 0.0185(12) 0.0077(11) 0.0057(10) 0.0025(11)
N6 0.0197(15) 0.0335(16) 0.0183(14) 0.0074(12) 0.0034(11) 0.0028(12)
N2 0.0181(14) 0.0258(15) 0.0140(13) 0.0026(11) -0.0029(11) 0.0005(12)
O11 0.0346(15) 0.0584(19) 0.0266(14) -0.0066(13) 0.0018(12) -0.0049(13)
N3 0.0183(15) 0.064(2) 0.0242(16) 0.0112(15) -0.0007(12) 0.0006(15)
O7 0.0213(13) 0.081(2) 0.0213(13) 0.0034(13) 0.0009(11) 0.0053(14)
C11 0.0212(18) 0.0264(19) 0.0190(17) 0.0018(14) 0.0007(13) 0.0001(14)
C7 0.0176(17) 0.0243(18) 0.0176(16) 0.0026(13) 0.0007(13) -0.0027(13)
N5 0.0154(14) 0.0367(17) 0.0183(14) 0.0102(12) 0.0018(11) 0.0016(12)
C15 0.0223(18) 0.0250(18) 0.0193(16) 0.0028(14) 0.0049(13) 0.0034(14)
C6 0.0231(17) 0.0232(17) 0.0126(15) 0.0017(13) 0.0003(13) -0.0003(14)
C8 0.0159(17) 0.037(2) 0.0180(16) 0.0073(14) -0.0025(13) -0.0003(15)
C5 0.0176(16) 0.0255(18) 0.0144(15) 0.0030(13) 0.0006(12) -0.0001(14)
C3 0.0191(16) 0.0202(16) 0.0132(15) -0.0009(12) -0.0025(12) 0.0013(13)
O10 0.0226(14) 0.0438(17) 0.0511(18) -0.0071(13) -0.0072(12) 0.0037(12)
C4 0.0243(18) 0.0292(19) 0.0119(15) 0.0019(13) 0.0008(13) -0.0018(14)
N1 0.0299(17) 0.0362(17) 0.0155(14) 0.0036(12) -0.0055(12) 0.0006(14)
C12 0.0210(18) 0.0259(18) 0.0237(18) 0.0036(14) 0.0051(14) 0.0045(14)
C14 0.0233(18) 0.0272(19) 0.0245(18) 0.0033(14) 0.0004(14) -0.0014(15)
C2 0.0265(19) 0.034(2) 0.0158(16) 0.0046(14) -0.0002(14) -0.0015(15)
C16 0.0187(17) 0.0295(19) 0.0218(17) 0.0068(14) 0.0021(14) -0.0001(14)
C10 0.0198(17) 0.0221(18) 0.0212(17) 0.0066(13) 0.0038(13) 0.0019(13)
C18 0.026(2) 0.0261(19) 0.0281(19) 0.0057(15) -0.0028(15) -0.0023(15)
C1 0.0229(19) 0.057(3) 0.029(2) 0.0120(18) -0.0094(16) -0.0026(18)
N7 0.0157(17) 0.138(4) 0.052(2) 0.064(3) 0.0116(16) 0.015(2)
C13 0.0176(17) 0.0302(19) 0.0289(19) 0.0026(15) 0.0031(14) 0.0026(15)
C17 0.030(2) 0.050(3) 0.028(2) 0.0012(18) 0.0097(16) 0.0121(19)
C9 0.020(2) 0.115(4) 0.047(3) 0.053(3) 0.0131(19) 0.013(2)
N4 0.0172(14) 0.0292(16) 0.0157(14) 0.0006(11) 0.0003(11) -0.0014(12)
O3 0.0350(16) 0.0356(15) 0.0517(18) -0.0086(13) 0.0057(13) 0.0022(12)
O5 0.0555(19) 0.0400(17) 0.0349(15) -0.0048(12) 0.0141(14) -0.0075(15)
O4 0.0365(17) 0.111(3) 0.0287(15) 0.0314(17) 0.0091(13) 0.0268(18)
O2 0.0541(19) 0.0527(18) 0.0216(14) -0.0030(12) -0.0074(13) 0.0203(15)
O1 0.0427(17) 0.0447(17) 0.0381(16) 0.0037(14) -0.0063(13) -0.0065(14)
O9 0.0247(19) 0.077(4) 0.0360(13) -0.0275(18) 0.0008(11) 0.0140(15)
O9B 0.0247(19) 0.077(4) 0.0360(13) -0.0275(18) 0.0008(11) 0.0140(15)
O8 0.0247(19) 0.077(4) 0.0360(13) -0.0275(18) 0.0008(11) 0.0140(15)
O8B 0.0247(19) 0.077(4) 0.0360(13) -0.0275(18) 0.0008(11) 0.0140(15)

loop_
_atom_type_symbol
_atom_type_description
_atom_type_scat_dispersion_real
_atom_type_scat_dispersion_imag
_atom_type_scat_source
C C 0.0033 0.0016 'International Tables Vol C Tables 4.2.6.8 and 6.1.1.4'
H H 0.0000 0.0000 'International Tables Vol C Tables 4.2.6.8 and 6.1.1.4'
N N 0.0061 0.0033 'International Tables Vol C Tables 4.2.6.8 and 6.1.1.4'
Ni Ni 0.3393 1.1124 'International Tables Vol C Tables 4.2.6.8 and 6.1.1.4'
O O 0.0106 0.0060 'International Tables Vol C Tables 4.2.6.8 and 6.1.1.4'

loop_
_geom_angle_atom_site_label_1
_geom_angle_atom_site_label_2
_geom_angle_atom_site_label_3
_geom_angle
_geom_angle_site_symmetry_1
_geom_angle_site_symmetry_3
O6 Ni2 N6 87.74(10) . .
O6 Ni2 N4 178.03(11) . 4
O6 Ni2 O3 87.68(11) . .
O6 Ni2 O5 91.76(10) . .
N6 Ni2 N4 92.36(10) . 4
O3 Ni2 N6 93.01(12) . .
O3 Ni2 N4 90.35(11) . 4
O3 Ni2 O5 179.42(12) . .
O5 Ni2 N6 87.12(12) . .
O5 Ni2 N4 90.21(11) . 4
O4 Ni2 O6 90.35(10) . .
O4 Ni2 N6 176.81(12) . .
O4 Ni2 N4 89.64(11) . 4
O4 Ni2 O3 89.46(13) . .
O4 Ni2 O5 90.39(13) . .
N1 Ni1 N1 180.00(16) 5_646 .
O2 Ni1 N1 91.06(11) . .
O2 Ni1 N1 91.06(11) 5_646 5_646
O2 Ni1 N1 88.94(11) 5_646 .
O2 Ni1 N1 88.94(11) . 5_646
O2 Ni1 O2 180.0 . 5_646
O2 Ni1 O1 92.18(12) 5_646 5_646
O2 Ni1 O1 87.82(12) 5_646 .
O2 Ni1 O1 92.18(12) . .
O2 Ni1 O1 87.82(12) . 5_646
O1 Ni1 N1 89.18(11) . .
O1 Ni1 N1 90.82(11) 5_646 .
O1 Ni1 N1 89.18(11) 5_646 5_646
O1 Ni1 N1 90.82(11) . 5_646
O1 Ni1 O1 180.0 5_646 .
C16 O6 Ni2 126.1(2) . .
C8 N6 Ni2 132.9(2) . .
C8 N6 C9 102.8(3) . .
C9 N6 Ni2 124.1(2) . .
N3 N2 C3 120.1(3) . .
C2 N2 N3 109.1(3) . .
C2 N2 C3 130.6(3) . .
C1 N3 N2 102.4(3) . .
C12 C11 C10 120.9(3) . .
C3 C7 C6 116.9(3) . .
C8 N5 C6 130.4(3) . .
C8 N5 N7 109.5(3) . .
N7 N5 C6 120.0(3) . .
C10 C15 C14 120.6(3) . .
C7 C6 N5 119.5(3) . .
C5 C6 C7 120.7(3) . .
C5 C6 N5 119.8(3) . .
N6 C8 N5 110.2(3) . .
N4 C5 C6 121.4(3) . .
C7 C3 N2 118.6(3) . .
C4 C3 N2 120.9(3) . .
C4 C3 C7 120.4(3) . .
N4 C4 C3 121.5(3) . .
C2 N1 Ni1 128.2(2) . .
C2 N1 C1 102.9(3) . .
C1 N1 Ni1 128.8(2) . .
C11 C12 C13 119.0(3) . .
C11 C12 C17 119.6(3) . .
C13 C12 C17 121.3(3) . .
C15 C14 C18 121.8(3) . .
C13 C14 C15 119.2(3) . .
C13 C14 C18 119.0(3) . .
N1 C2 N2 110.3(3) . .
O6 C16 O7 124.8(3) . .
O6 C16 C10 117.8(3) . .
O7 C16 C10 117.5(3) . .
C11 C10 C16 119.5(3) . .
C15 C10 C11 119.2(3) . .
C15 C10 C16 121.3(3) . .
O11 C18 O10 124.8(3) . .
O11 C18 C14 118.6(3) . .
O10 C18 C14 116.6(3) . .
N3 C1 N1 115.3(3) . .
C9 N7 N5 102.2(3) . .
C14 C13 C12 121.1(3) . .
O9 C17 C12 121.4(4) . .
O9 C17 O8 125.1(5) . .
O9B C17 C12 112.0(4) . .
O8 C17 C12 112.0(4) . .
O8B C17 C12 126.2(5) . .
O8B C17 O9B 119.1(6) . .
N7 C9 N6 115.3(3) . .
C5 N4 Ni2 119.5(2) . 4_545
C4 N4 Ni2 121.2(2) . 4_545
C4 N4 C5 119.1(3) . .

loop_
_geom_bond_atom_site_label_1
_geom_bond_atom_site_label_2
_geom_bond_distance
_geom_bond_site_symmetry_2
Ni2 O6 2.064(2) .
Ni2 N6 2.078(3) .
Ni2 N4 2.117(3) 4
Ni2 O3 2.072(3) .
Ni2 O5 2.078(3) .
Ni2 O4 2.063(3) .
Ni1 N1 2.107(3) 5_646
Ni1 N1 2.107(3) .
Ni1 O2 2.041(3) .
Ni1 O2 2.041(3) 5_646
Ni1 O1 2.074(3) 5_646
Ni1 O1 2.074(3) .
O6 C16 1.250(4) .
N6 C8 1.313(4) .
N6 C9 1.336(5) .
N2 N3 1.362(4) .
N2 C3 1.424(4) .
N2 C2 1.336(4) .
O11 C18 1.243(4) .
N3 C1 1.302(4) .
O7 C16 1.260(4) .
C11 C12 1.382(5) .
C11 C10 1.394(4) .
C7 C6 1.382(4) .
C7 C3 1.381(4) .
N5 C6 1.417(4) .
N5 C8 1.330(4) .
N5 N7 1.351(4) .
C15 C14 1.392(5) .
C15 C10 1.388(5) .
C6 C5 1.375(4) .
C5 N4 1.340(4) .
C3 C4 1.379(4) .
O10 C18 1.256(4) .
C4 N4 1.335(4) .
N1 C2 1.312(4) .
N1 C1 1.347(5) .
C12 C13 1.390(5) .
C12 C17 1.503(5) .
C14 C18 1.531(5) .
C14 C13 1.385(5) .
C16 C10 1.505(4) .
N7 C9 1.308(5) .
C17 O9 1.229(6) .
C17 O9B 1.354(7) .
C17 O8 1.308(8) .
C17 O8B 1.210(9) .
N4 Ni2 2.117(3) 4_545

loop_
_geom_hbond_atom_site_label_D
_geom_hbond_atom_site_label_H
_geom_hbond_atom_site_label_A
_geom_hbond_distance_DH
_geom_hbond_distance_HA
_geom_hbond_distance_DA
_geom_hbond_angle_DHA
_geom_hbond_site_symmetry_A
O3 H3B O10 0.87 1.92 2.751(4) 160.6 3_455
O5 H5B O10 0.87 1.92 2.774(4) 171.4 3_445
O2 H2A O8B 0.87 1.95 2.705(12) 143.3 6_546
O2 H2B O7 0.88 1.80 2.638(4) 158.8 2_645
O1 H1B O8 0.86 1.93 2.709(11) 150.0 6_556
